data_7103848
loop_
_publ_author_name
Henderickx,Huub
'Kwakkenboes, Gerard'
'Peters, Alexander'
'van der Spoel, Jan'
'de Vries, Koen'

_publ_section_title
;
Direct acid amide formation from a molybdenum
nitrido species
;
_journal_name_full 'Chemical communications (Cambridge, England)'
_journal_paper_doi 10.1039/b305774g
_journal_year 2003
_chemical_formula_moiety 'C26 H27 F9 Mo N2 O6'
_chemical_formula_sum 'C26 H27 F9 Mo N2 O6'
_chemical_formula_weight 730.44
_chemical_name_systematic
;
?
;
_space_group_IT_number 14
_symmetry_cell_setting monoclinic
_symmetry_space_group_name_Hall '-P 2ybc'
_symmetry_space_group_name_H-M 'P 1 21/c 1'
_atom_sites_solution_hydrogens difmap
_atom_sites_solution_primary direct
_atom_sites_solution_secondary difmap
_audit_creation_method SHELXL-97
_cell_angle_alpha 90.00
_cell_angle_beta 100.2300(10)
_cell_angle_gamma 90.00
_cell_formula_units_Z 4
_cell_length_a 10.0930(5)
_cell_length_b 19.1220(10)
_cell_length_c 15.8531(8)
_cell_measurement_temperature 190(2)
_cell_volume 3011.0(3)
_computing_cell_refinement 'Bruker SAINT'
_computing_data_collection 'Bruker SMART'
_computing_data_reduction 'Bruker SAINT'
_computing_molecular_graphics 'Bruker SHELXTL'
_computing_publication_material 'SHELXL-97 (Sheldrick, 1997)'
_computing_structure_refinement 'SHELXL-97 (Sheldrick, 1997)'
_computing_structure_solution 'SHELXS-97 (Sheldrick, 1990)'
_diffrn_ambient_temperature 190(2)
_diffrn_measured_fraction_theta_full 0.998
_diffrn_measured_fraction_theta_max 0.962
_diffrn_measurement_device_type 'CCD area detector'
_diffrn_measurement_method omega-scans
_diffrn_radiation_monochromator graphite
_diffrn_radiation_source 'fine-focus sealed tube'
_diffrn_radiation_type MoK\a
_diffrn_radiation_wavelength 0.71073
_diffrn_reflns_av_R_equivalents 0.0294
_diffrn_reflns_av_sigmaI/netI 0.0299
_diffrn_reflns_limit_h_max 14
_diffrn_reflns_limit_h_min -14
_diffrn_reflns_limit_k_max 28
_diffrn_reflns_limit_k_min 0
_diffrn_reflns_limit_l_max 23
_diffrn_reflns_limit_l_min 0
_diffrn_reflns_number 28341
_diffrn_reflns_theta_full 31.00
_diffrn_reflns_theta_max 32.02
_diffrn_reflns_theta_min 2.05
_exptl_absorpt_coefficient_mu 0.533
_exptl_absorpt_correction_T_max 1.0000
_exptl_absorpt_correction_T_min 0.8948
_exptl_absorpt_correction_type multi-scan
_exptl_absorpt_process_details SADABS
_exptl_crystal_colour orange
_exptl_crystal_density_diffrn 1.611
_exptl_crystal_density_method 'not measured'
_exptl_crystal_description prism
_exptl_crystal_F_000 1472
_exptl_crystal_size_max 0.38
_exptl_crystal_size_mid 0.27
_exptl_crystal_size_min 0.26
_refine_diff_density_max 0.645
_refine_diff_density_min -0.458
_refine_diff_density_rms 0.069
_refine_ls_extinction_method none
_refine_ls_goodness_of_fit_ref 1.038
_refine_ls_hydrogen_treatment refall
_refine_ls_matrix_type full
_refine_ls_number_parameters 533
_refine_ls_number_reflns 10079
_refine_ls_number_restraints 40
_refine_ls_restrained_S_all 1.074
_refine_ls_R_factor_all 0.0423
_refine_ls_R_factor_gt 0.0294
_refine_ls_shift/su_max 0.016
_refine_ls_shift/su_mean 0.001
_refine_ls_structure_factor_coef Fsqd
_refine_ls_weighting_details 'calc w=1/[\s^2^(Fo^2^)+(0.0333P)^2^+1.5815P] where P=(Fo^2^+2Fc^2^)/3'
_refine_ls_weighting_scheme calc
_refine_ls_wR_factor_gt 0.0713
_refine_ls_wR_factor_ref 0.0802
_reflns_number_gt 8103
_reflns_number_total 10079
_reflns_threshold_expression >2sigma(I)
_cod_data_source_file b305774g.txt
_cod_data_source_block dsm01
_cod_depositor_comments
;
The following automatic conversions were performed:
'_symmetry_cell_setting' value 'Monoclinic' changed to 'monoclinic'
according to '/home/saulius/struct/CIF-dictionaries/cif_core.dic'
dictionary named 'cif_core.dic' version 2.4.1 from 2010-06-29.

Automatic conversion script
Id: cif_fix_enum 1527 2010-12-29 10:47:43Z saulius 
;
_cod_original_sg_symbol_H-M P2(1)/c
_cod_database_code 7103848

loop_
_symmetry_equiv_pos_as_xyz
'x, y, z'
'-x, y+1/2, -z+1/2'
'-x, -y, -z'
'x, -y-1/2, z-1/2'

loop_
_atom_site_label
_atom_site_type_symbol
_atom_site_fract_x
_atom_site_fract_y
_atom_site_fract_z
_atom_site_U_iso_or_equiv
_atom_site_adp_type
_atom_site_occupancy
_atom_site_symmetry_multiplicity
_atom_site_calc_flag
_atom_site_refinement_flags
_atom_site_disorder_assembly
_atom_site_disorder_group
Mo1 Mo 0.256238(12) 0.265046(6) -0.000357(8) 0.01781(4) Uani 1 1 d . A .
F1 F -0.20863(12) 0.26230(8) -0.09070(11) 0.0531(4) Uani 1 1 d . . .
F2 F -0.15608(12) 0.33903(7) -0.17820(8) 0.0420(3) Uani 1 1 d . . .
F3 F -0.14503(13) 0.22986(7) -0.20696(10) 0.0554(4) Uani 1 1 d . . .
F4 F 0.3248(9) 0.4572(2) -0.1626(4) 0.076(2) Uani 0.559(11) 1 d PD A 1
F5 F 0.5238(5) 0.4340(4) -0.1802(4) 0.078(2) Uani 0.559(11) 1 d PD A 1
F6 F 0.3554(7) 0.3820(3) -0.2511(3) 0.0671(17) Uani 0.559(11) 1 d PD A 1
F4A F 0.3271(9) 0.3986(6) -0.2370(6) 0.109(4) Uani 0.441(11) 1 d PD A 2
F5A F 0.4288(13) 0.46156(19) -0.1327(4) 0.086(3) Uani 0.441(11) 1 d PD A 2
F6A F 0.5347(6) 0.3972(5) -0.2032(4) 0.0716(18) Uani 0.441(11) 1 d PD A 2
F7 F -0.09107(13) 0.16621(8) 0.12573(10) 0.0535(3) Uani 1 1 d . . .
F8 F 0.07453(14) 0.18532(9) 0.22852(8) 0.0555(4) Uani 1 1 d . . .
F9 F 0.02573(17) 0.08075(8) 0.18627(12) 0.0679(5) Uani 1 1 d . . .
C1 C 0.02085(15) 0.27421(9) -0.09477(11) 0.0239(3) Uani 1 1 d . . .
C2 C -0.12432(17) 0.27639(10) -0.14416(13) 0.0327(4) Uani 1 1 d . . .
C3 C 0.41821(17) 0.34622(9) -0.10533(11) 0.0276(3) Uani 1 1 d D A .
C4 C 0.4142(2) 0.40378(12) -0.17350(14) 0.0428(5) Uani 1 1 d D . .
C5 C 0.1285(2) 0.15291(9) 0.09438(12) 0.0310(4) Uani 1 1 d . A .
C6 C 0.0327(2) 0.14564(11) 0.15958(13) 0.0383(4) Uani 1 1 d . . .
C7 C 0.48017(17) 0.30557(9) 0.16046(11) 0.0267(3) Uani 1 1 d . A .
C8 C 0.5621(2) 0.24469(14) 0.13565(15) 0.0445(6) Uani 1 1 d . . .
C9 C 0.4378(2) 0.29126(14) 0.24673(13) 0.0402(4) Uani 1 1 d . . .
C10 C 0.5621(2) 0.37308(12) 0.16569(16) 0.0425(5) Uani 1 1 d . . .
C11 C 0.26862(15) 0.37447(8) 0.10559(10) 0.0213(3) Uani 1 1 d . A .
C12 C 0.28118(16) 0.43524(8) 0.05945(10) 0.0228(3) Uani 1 1 d . . .
C13 C 0.19627(16) 0.49193(8) 0.06506(11) 0.0248(3) Uani 1 1 d . . .
C14 C 0.10026(17) 0.48594(9) 0.11793(12) 0.0281(3) Uani 1 1 d . . .
C15 C 0.08663(17) 0.42517(9) 0.16454(12) 0.0275(3) Uani 1 1 d . . .
C16 C 0.17144(17) 0.36878(9) 0.15754(11) 0.0255(3) Uani 1 1 d . . .
C17 C 0.2084(2) 0.55735(10) 0.01453(14) 0.0326(4) Uani 1 1 d . . .
C18 C -0.0198(2) 0.41934(13) 0.21973(18) 0.0415(5) Uani 1 1 d . . .
C19 C 0.42014(15) 0.13954(8) -0.04656(10) 0.0212(3) Uani 1 1 d . A .
C20 C 0.33702(17) 0.08495(9) -0.08240(11) 0.0247(3) Uani 1 1 d . . .
C21 C 0.39366(18) 0.02712(9) -0.11598(11) 0.0263(3) Uani 1 1 d . . .
C22 C 0.53283(18) 0.02558(9) -0.11224(11) 0.0283(3) Uani 1 1 d . . .
C23 C 0.61658(17) 0.08013(9) -0.07736(11) 0.0270(3) Uani 1 1 d . . .
C24 C 0.55963(16) 0.13798(9) -0.04425(11) 0.0246(3) Uani 1 1 d . . .
C25 C 0.3059(2) -0.03190(11) -0.15555(16) 0.0382(4) Uani 1 1 d . . .
C26 C 0.7660(2) 0.07656(13) -0.07620(17) 0.0408(5) Uani 1 1 d . . .
O1 O 0.05810(11) 0.32191(6) -0.04214(8) 0.0250(2) Uani 1 1 d . . .
O2 O 0.09521(11) 0.22366(6) -0.10534(8) 0.0257(2) Uani 1 1 d . . .
O3 O 0.29845(11) 0.32824(6) -0.09580(7) 0.0240(2) Uani 1 1 d . . .
O4 O 0.52460(14) 0.32563(9) -0.06751(11) 0.0460(4) Uani 1 1 d . . .
O5 O 0.13868(12) 0.21740(6) 0.07385(8) 0.0281(2) Uani 1 1 d . . .
O6 O 0.1804(3) 0.10298(8) 0.06995(14) 0.0743(7) Uani 1 1 d . . .
N1 N 0.35382(13) 0.31477(7) 0.09422(8) 0.0209(2) Uani 1 1 d . . .
N2 N 0.36148(13) 0.19750(7) -0.01450(8) 0.0207(2) Uani 1 1 d . . .
H8A H 0.592(3) 0.2551(14) 0.0817(19) 0.049(7) Uiso 1 1 d . . .
H8B H 0.505(3) 0.2025(14) 0.1278(17) 0.049(7) Uiso 1 1 d . . .
H8C H 0.645(3) 0.2408(14) 0.1778(19) 0.055(8) Uiso 1 1 d . . .
H9A H 0.510(3) 0.2799(14) 0.2858(17) 0.047(7) Uiso 1 1 d . . .
H9C H 0.379(3) 0.2553(15) 0.2462(18) 0.053(8) Uiso 1 1 d . . .
H9B H 0.396(2) 0.3284(14) 0.2703(16) 0.041(6) Uiso 1 1 d . . .
H10A H 0.645(2) 0.3666(12) 0.2061(15) 0.039(6) Uiso 1 1 d . . .
H10B H 0.511(3) 0.4122(14) 0.1831(17) 0.052(7) Uiso 1 1 d . . .
H10C H 0.586(3) 0.3836(16) 0.109(2) 0.070(9) Uiso 1 1 d . . .
H12 H 0.347(2) 0.4393(10) 0.0233(13) 0.024(5) Uiso 1 1 d . . .
H14 H 0.042(2) 0.5243(12) 0.1207(15) 0.037(6) Uiso 1 1 d . . .
H16 H 0.164(2) 0.3289(12) 0.1872(14) 0.034(6) Uiso 1 1 d . . .
H17A H 0.228(3) 0.5474(14) -0.0450(18) 0.053(7) Uiso 1 1 d . . .
H17B H 0.125(3) 0.5826(13) 0.0025(16) 0.047(7) Uiso 1 1 d . . .
H17C H 0.275(3) 0.5858(14) 0.0442(17) 0.046(7) Uiso 1 1 d . . .
H18A H -0.064(3) 0.458(2) 0.224(2) 0.086(11) Uiso 1 1 d . . .
H18B H 0.010(3) 0.4033(18) 0.271(2) 0.078(11) Uiso 1 1 d . . .
H18C H -0.088(3) 0.3937(18) 0.194(2) 0.075(10) Uiso 1 1 d . . .
H20 H 0.245(2) 0.0878(11) -0.0822(13) 0.026(5) Uiso 1 1 d . . .
H22 H 0.572(2) -0.0127(12) -0.1308(14) 0.033(6) Uiso 1 1 d . . .
H24 H 0.612(2) 0.1759(11) -0.0232(13) 0.025(5) Uiso 1 1 d . . .
H25A H 0.342(3) -0.0752(18) -0.140(2) 0.071(9) Uiso 1 1 d . . .
H25B H 0.286(3) -0.0275(16) -0.212(2) 0.068(9) Uiso 1 1 d . . .
H25C H 0.221(4) -0.030(2) -0.141(3) 0.106(13) Uiso 1 1 d . . .
H26A H 0.814(3) 0.1149(17) -0.044(2) 0.072(9) Uiso 1 1 d . . .
H26B H 0.799(4) 0.036(2) -0.060(2) 0.093(12) Uiso 1 1 d . . .
H26C H 0.784(3) 0.0782(19) -0.131(2) 0.085(11) Uiso 1 1 d . . .

loop_
_atom_site_aniso_label
_atom_site_aniso_U_11
_atom_site_aniso_U_22
_atom_site_aniso_U_33
_atom_site_aniso_U_23
_atom_site_aniso_U_13
_atom_site_aniso_U_12
Mo1 0.01725(6) 0.01536(6) 0.02082(6) -0.00084(4) 0.00334(4) 0.00065(4)
F1 0.0227(5) 0.0623(9) 0.0762(10) 0.0056(7) 0.0136(6) -0.0056(5)
F2 0.0338(6) 0.0387(6) 0.0489(7) 0.0012(5) -0.0058(5) 0.0108(5)
F3 0.0354(6) 0.0522(8) 0.0680(10) -0.0300(7) -0.0199(6) 0.0084(6)
F4 0.120(5) 0.0394(17) 0.084(3) 0.0293(18) 0.057(3) 0.032(2)
F5 0.056(2) 0.094(4) 0.080(3) 0.046(3) -0.0030(19) -0.042(3)
F6 0.117(5) 0.0472(19) 0.0317(17) 0.0049(15) -0.001(2) -0.003(2)
F4A 0.061(3) 0.138(8) 0.105(6) 0.094(5) -0.044(4) -0.053(5)
F5A 0.151(8) 0.0187(15) 0.099(4) 0.0125(18) 0.053(5) -0.004(3)
F6A 0.075(3) 0.078(4) 0.074(3) 0.026(3) 0.049(3) -0.011(3)
F7 0.0346(6) 0.0673(9) 0.0586(8) 0.0087(7) 0.0083(6) -0.0101(6)
F8 0.0535(8) 0.0833(11) 0.0336(6) -0.0093(7) 0.0185(6) -0.0179(7)
F9 0.0737(10) 0.0514(9) 0.0847(12) 0.0300(8) 0.0305(9) -0.0142(8)
C1 0.0180(6) 0.0241(7) 0.0292(8) -0.0011(6) 0.0030(6) -0.0013(5)
C2 0.0207(7) 0.0319(9) 0.0429(10) -0.0067(8) -0.0016(7) 0.0021(6)
C3 0.0290(8) 0.0278(8) 0.0272(8) -0.0037(6) 0.0084(6) -0.0075(6)
C4 0.0517(12) 0.0419(11) 0.0380(11) 0.0055(9) 0.0168(9) -0.0142(10)
C5 0.0431(10) 0.0233(8) 0.0283(8) 0.0001(6) 0.0107(7) -0.0062(7)
C6 0.0373(10) 0.0408(11) 0.0380(10) 0.0075(8) 0.0095(8) -0.0115(8)
C7 0.0266(7) 0.0276(8) 0.0232(7) -0.0036(6) -0.0032(6) 0.0031(6)
C8 0.0379(11) 0.0510(13) 0.0375(11) -0.0152(10) -0.0130(9) 0.0211(10)
C9 0.0454(11) 0.0474(12) 0.0254(9) 0.0051(9) -0.0005(8) 0.0074(10)
C10 0.0329(10) 0.0407(11) 0.0481(12) 0.0005(10) -0.0086(9) -0.0071(9)
C11 0.0235(7) 0.0179(6) 0.0221(7) -0.0038(5) 0.0030(5) 0.0002(5)
C12 0.0244(7) 0.0199(7) 0.0243(7) -0.0028(6) 0.0052(6) -0.0016(5)
C13 0.0260(7) 0.0182(7) 0.0291(8) -0.0023(6) 0.0018(6) -0.0009(6)
C14 0.0257(7) 0.0205(7) 0.0381(9) -0.0055(7) 0.0060(7) 0.0016(6)
C15 0.0262(7) 0.0245(8) 0.0334(8) -0.0061(7) 0.0093(6) -0.0009(6)
C16 0.0297(8) 0.0208(7) 0.0270(8) -0.0018(6) 0.0074(6) -0.0014(6)
C17 0.0335(9) 0.0213(8) 0.0426(10) 0.0037(7) 0.0053(8) 0.0004(7)
C18 0.0401(11) 0.0380(11) 0.0530(13) -0.0018(10) 0.0260(10) 0.0029(9)
C19 0.0243(7) 0.0189(6) 0.0204(7) -0.0005(5) 0.0039(5) 0.0032(5)
C20 0.0257(7) 0.0239(7) 0.0247(7) -0.0023(6) 0.0051(6) 0.0006(6)
C21 0.0351(8) 0.0206(7) 0.0237(7) -0.0025(6) 0.0069(6) -0.0007(6)
C22 0.0362(9) 0.0222(7) 0.0280(8) -0.0023(6) 0.0099(7) 0.0065(7)
C23 0.0277(8) 0.0255(8) 0.0291(8) 0.0003(6) 0.0081(6) 0.0065(6)
C24 0.0254(7) 0.0213(7) 0.0273(8) -0.0020(6) 0.0050(6) 0.0018(6)
C25 0.0441(11) 0.0286(9) 0.0420(11) -0.0119(8) 0.0082(9) -0.0062(8)
C26 0.0301(9) 0.0389(11) 0.0561(13) -0.0062(10) 0.0147(9) 0.0077(8)
O1 0.0206(5) 0.0221(5) 0.0317(6) -0.0043(5) 0.0029(4) 0.0016(4)
O2 0.0212(5) 0.0234(5) 0.0312(6) -0.0058(5) 0.0012(4) 0.0017(4)
O3 0.0231(5) 0.0242(5) 0.0249(5) 0.0029(4) 0.0051(4) -0.0011(4)
O4 0.0249(6) 0.0592(10) 0.0539(9) 0.0104(8) 0.0068(6) -0.0048(6)
O5 0.0302(6) 0.0223(5) 0.0348(7) 0.0022(5) 0.0141(5) -0.0004(5)
O6 0.137(2) 0.0249(7) 0.0802(14) 0.0048(8) 0.0704(14) 0.0083(10)
N1 0.0223(6) 0.0183(6) 0.0219(6) 0.0004(5) 0.0035(5) 0.0011(5)
N2 0.0203(6) 0.0195(6) 0.0222(6) -0.0013(5) 0.0035(5) 0.0009(5)

loop_
_atom_type_symbol
_atom_type_description
_atom_type_scat_dispersion_real
_atom_type_scat_dispersion_imag
_atom_type_scat_source
C C 0.0033 0.0016 'International Tables Vol C Tables 4.2.6.8 and 6.1.1.4'
H H 0.0000 0.0000 'International Tables Vol C Tables 4.2.6.8 and 6.1.1.4'
N N 0.0061 0.0033 'International Tables Vol C Tables 4.2.6.8 and 6.1.1.4'
O O 0.0106 0.0060 'International Tables Vol C Tables 4.2.6.8 and 6.1.1.4'
F F 0.0171 0.0103 'International Tables Vol C Tables 4.2.6.8 and 6.1.1.4'
Mo Mo -1.6832 0.6857 'International Tables Vol C Tables 4.2.6.8 and 6.1.1.4'

loop_
_geom_angle_atom_site_label_1
_geom_angle_atom_site_label_2
_geom_angle_atom_site_label_3
_geom_angle
_geom_angle_site_symmetry_1
_geom_angle_site_symmetry_3
_geom_angle_publ_flag
N2 Mo1 N1 103.57(6) . . ?
N2 Mo1 O5 100.22(6) . . ?
N1 Mo1 O5 92.40(5) . . ?
N2 Mo1 O3 97.68(5) . . ?
N1 Mo1 O3 98.15(5) . . ?
O5 Mo1 O3 156.46(5) . . ?
N2 Mo1 O2 91.21(5) . . ?
N1 Mo1 O2 164.82(5) . . ?
O5 Mo1 O2 81.44(5) . . ?
O3 Mo1 O2 83.02(5) . . ?
N2 Mo1 O1 149.12(5) . . ?
N1 Mo1 O1 107.31(5) . . ?
O5 Mo1 O1 78.97(5) . . ?
O3 Mo1 O1 77.82(4) . . ?
O2 Mo1 O1 58.00(4) . . ?
N2 Mo1 C1 120.28(6) . . ?
N1 Mo1 C1 136.06(5) . . ?
O5 Mo1 C1 78.10(5) . . ?
O3 Mo1 C1 79.72(5) . . ?
O2 Mo1 C1 29.07(5) . . ?
O1 Mo1 C1 28.94(5) . . ?
O1 C1 O2 122.46(15) . . ?
O1 C1 C2 117.92(14) . . ?
O2 C1 C2 119.54(15) . . ?
O1 C1 Mo1 61.62(8) . . ?
O2 C1 Mo1 60.88(8) . . ?
C2 C1 Mo1 174.71(13) . . ?
F3 C2 F2 107.81(17) . . ?
F3 C2 F1 108.03(17) . . ?
F2 C2 F1 107.79(15) . . ?
F3 C2 C1 111.99(15) . . ?
F2 C2 C1 111.79(15) . . ?
F1 C2 C1 109.27(16) . . ?
O4 C3 O3 128.89(17) . . ?
O4 C3 C4 119.70(17) . . ?
O3 C3 C4 111.37(16) . . ?
F4A C4 F5 118.7(4) . . ?
F4A C4 F5A 119.5(5) . . ?
F5 C4 F5A 67.9(3) . . ?
F4A C4 F6 22.2(8) . . ?
F5 C4 F6 108.5(4) . . ?
F5A C4 F6 137.0(5) . . ?
F4A C4 F6A 105.1(6) . . ?
F5 C4 F6A 35.2(3) . . ?
F5A C4 F6A 102.8(4) . . ?
F6 C4 F6A 86.1(4) . . ?
F4A C4 F4 77.0(6) . . ?
F5 C4 F4 105.6(3) . . ?
F5A C4 F4 47.3(3) . . ?
F6 C4 F4 98.8(4) . . ?
F6A C4 F4 137.4(3) . . ?
F4A C4 C3 116.6(4) . . ?
F5 C4 C3 118.1(3) . . ?
F5A C4 C3 106.1(3) . . ?
F6 C4 C3 112.1(3) . . ?
F6A C4 C3 105.0(3) . . ?
F4 C4 C3 111.9(2) . . ?
O6 C5 O5 129.08(18) . . ?
O6 C5 C6 120.79(18) . . ?
O5 C5 C6 110.13(16) . . ?
F9 C6 F7 108.00(17) . . ?
F9 C6 F8 107.42(18) . . ?
F7 C6 F8 107.47(19) . . ?
F9 C6 C5 112.07(19) . . ?
F7 C6 C5 111.06(17) . . ?
F8 C6 C5 110.62(15) . . ?
N1 C7 C8 109.88(14) . . ?
N1 C7 C10 108.74(14) . . ?
C8 C7 C10 110.31(18) . . ?
N1 C7 C9 107.89(14) . . ?
C8 C7 C9 110.24(18) . . ?
C10 C7 C9 109.73(17) . . ?
C7 C8 H8A 109.7(16) . . ?
C7 C8 H8B 108.9(15) . . ?
H8A C8 H8B 109(2) . . ?
C7 C8 H8C 108.7(16) . . ?
H8A C8 H8C 105(2) . . ?
H8B C8 H8C 116(2) . . ?
C7 C9 H9A 110.0(17) . . ?
C7 C9 H9C 114.4(18) . . ?
H9A C9 H9C 106(2) . . ?
C7 C9 H9B 116.0(15) . . ?
H9A C9 H9B 106(2) . . ?
H9C C9 H9B 104(2) . . ?
C7 C10 H10A 108.8(14) . . ?
C7 C10 H10B 110.8(15) . . ?
H10A C10 H10B 110(2) . . ?
C7 C10 H10C 109.8(18) . . ?
H10A C10 H10C 108(2) . . ?
H10B C10 H10C 109(2) . . ?
C12 C11 C16 121.06(15) . . ?
C12 C11 N1 118.54(14) . . ?
C16 C11 N1 120.29(14) . . ?
C11 C12 C13 120.10(15) . . ?
C11 C12 H12 121.5(12) . . ?
C13 C12 H12 118.4(12) . . ?
C14 C13 C12 118.38(15) . . ?
C14 C13 C17 121.36(16) . . ?
C12 C13 C17 120.26(16) . . ?
C13 C14 C15 122.05(15) . . ?
C13 C14 H14 117.9(14) . . ?
C15 C14 H14 120.0(14) . . ?
C16 C15 C14 118.82(15) . . ?
C16 C15 C18 120.06(17) . . ?
C14 C15 C18 121.10(17) . . ?
C11 C16 C15 119.60(16) . . ?
C11 C16 H16 120.4(14) . . ?
C15 C16 H16 120.0(14) . . ?
C13 C17 H17A 112.8(15) . . ?
C13 C17 H17B 111.9(15) . . ?
H17A C17 H17B 102(2) . . ?
C13 C17 H17C 109.8(16) . . ?
H17A C17 H17C 110(2) . . ?
H17B C17 H17C 110(2) . . ?
C15 C18 H18A 114(2) . . ?
C15 C18 H18B 114(2) . . ?
H18A C18 H18B 109(3) . . ?
C15 C18 H18C 110(2) . . ?
H18A C18 H18C 98(3) . . ?
H18B C18 H18C 110(3) . . ?
N2 C19 C20 118.65(14) . . ?
N2 C19 C24 119.79(14) . . ?
C20 C19 C24 121.54(14) . . ?
C21 C20 C19 119.44(15) . . ?
C21 C20 H20 121.7(13) . . ?
C19 C20 H20 118.8(13) . . ?
C20 C21 C22 118.59(15) . . ?
C20 C21 C25 120.30(17) . . ?
C22 C21 C25 121.11(16) . . ?
C23 C22 C21 122.42(15) . . ?
C23 C22 H22 117.6(14) . . ?
C21 C22 H22 119.9(14) . . ?
C24 C23 C22 118.86(15) . . ?
C24 C23 C26 120.72(17) . . ?
C22 C23 C26 120.42(16) . . ?
C23 C24 C19 119.14(15) . . ?
C23 C24 H24 120.8(12) . . ?
C19 C24 H24 120.0(12) . . ?
C21 C25 H25A 112.7(19) . . ?
C21 C25 H25B 111(2) . . ?
H25A C25 H25B 111(3) . . ?
C21 C25 H25C 112(2) . . ?
H25A C25 H25C 108(3) . . ?
H25B C25 H25C 101(3) . . ?
C23 C26 H26A 112.0(18) . . ?
C23 C26 H26B 113(2) . . ?
H26A C26 H26B 113(3) . . ?
C23 C26 H26C 111(2) . . ?
H26A C26 H26C 108(3) . . ?
H26B C26 H26C 100(3) . . ?
C1 O1 Mo1 89.44(9) . . ?
C1 O2 Mo1 90.04(10) . . ?
C3 O3 Mo1 124.60(11) . . ?
C5 O5 Mo1 131.25(12) . . ?
C11 N1 C7 116.62(12) . . ?
C11 N1 Mo1 104.78(9) . . ?
C7 N1 Mo1 138.28(10) . . ?
C19 N2 Mo1 163.92(12) . . ?

loop_
_geom_bond_atom_site_label_1
_geom_bond_atom_site_label_2
_geom_bond_distance
_geom_bond_site_symmetry_2
_geom_bond_publ_flag
Mo1 N2 1.7122(13) . ?
Mo1 N1 1.8967(13) . ?
Mo1 O5 2.0292(12) . ?
Mo1 O3 2.0395(11) . ?
Mo1 O2 2.2532(12) . ?
Mo1 O1 2.2693(11) . ?
Mo1 C1 2.5791(16) . ?
F1 C2 1.331(2) . ?
F2 C2 1.329(2) . ?
F3 C2 1.324(2) . ?
F4 C4 1.394(4) . ?
F5 C4 1.269(4) . ?
F6 C4 1.334(5) . ?
F4A C4 1.218(6) . ?
F5A C4 1.275(5) . ?
F6A C4 1.385(5) . ?
F7 C6 1.328(2) . ?
F8 C6 1.336(3) . ?
F9 C6 1.317(2) . ?
C1 O1 1.248(2) . ?
C1 O2 1.2532(19) . ?
C1 C2 1.534(2) . ?
C3 O4 1.200(2) . ?
C3 O3 1.2911(19) . ?
C3 C4 1.538(3) . ?
C5 O6 1.186(2) . ?
C5 O5 1.284(2) . ?
C5 C6 1.542(3) . ?
C7 N1 1.511(2) . ?
C7 C8 1.520(3) . ?
C7 C10 1.528(3) . ?
C7 C9 1.528(3) . ?
C8 H8A 0.98(3) . ?
C8 H8B 0.99(3) . ?
C8 H8C 0.98(3) . ?
C9 H9A 0.89(3) . ?
C9 H9C 0.91(3) . ?
C9 H9B 0.94(3) . ?
C10 H10A 0.96(2) . ?
C10 H10B 0.98(3) . ?
C10 H10C 0.99(3) . ?
C11 C12 1.391(2) . ?
C11 C16 1.393(2) . ?
C11 N1 1.4595(19) . ?
C12 C13 1.394(2) . ?
C12 H12 0.95(2) . ?
C13 C14 1.394(2) . ?
C13 C17 1.502(2) . ?
C14 C15 1.397(3) . ?
C14 H14 0.95(2) . ?
C15 C16 1.393(2) . ?
C15 C18 1.505(3) . ?
C16 H16 0.91(2) . ?
C17 H17A 1.01(3) . ?
C17 H17B 0.96(3) . ?
C17 H17C 0.93(3) . ?
C18 H18A 0.88(4) . ?
C18 H18B 0.87(4) . ?
C18 H18C 0.88(3) . ?
C19 N2 1.3943(19) . ?
C19 C20 1.395(2) . ?
C19 C24 1.402(2) . ?
C20 C21 1.393(2) . ?
C20 H20 0.93(2) . ?
C21 C22 1.396(2) . ?
C21 C25 1.502(3) . ?
C22 C23 1.394(3) . ?
C22 H22 0.91(2) . ?
C23 C24 1.392(2) . ?
C23 C26 1.506(3) . ?
C24 H24 0.92(2) . ?
C25 H25A 0.92(3) . ?
C25 H25B 0.89(3) . ?
C25 H25C 0.93(4) . ?
C26 H26A 0.97(3) . ?
C26 H26B 0.86(4) . ?
C26 H26C 0.92(4) . ?
